data_2104457
loop_
_publ_author_name
'Posse, Jose Maria'
'Grzechnik, Andrzej'
'Friese, Karen'

_publ_section_title
;
 Ternary fluorides Ba<i>M</i>F~4~ (<i>M</i> = Zn, Mg and Mn) at low
 temperatures
;
_journal_coeditor_code SN5085
_journal_issue 5
_journal_name_full 'Acta Crystallographica Section B'
_journal_page_first 576
_journal_page_last 586
_journal_paper_doi 10.1107/S0108768109027177
_journal_volume 65
_journal_year 2009
_chemical_formula_sum 'Ba F4 Zn'
_chemical_formula_weight 278.7
_chemical_name_systematic ' ?'
_space_group_IT_number 36
_symmetry_cell_setting orthorhombic
_symmetry_space_group_name_Hall 'C 2c -2'
_symmetry_space_group_name_H-M 'C m c 21'
_cell_angle_alpha 90
_cell_angle_beta 90
_cell_angle_gamma 90
_cell_formula_units_Z 4
_cell_length_a 4.19350(2)
_cell_length_b 14.53894(7)
_cell_length_c 5.83952(3)
_cell_volume 356.030(3)
_computing_cell_refinement 'RECIPE Version 1.16 (2004), STOE & Cie GmbH'
_computing_data_collection 'STOE MainMenu Version 1.39 (2004), STOE & Cie GmbH'
_computing_data_reduction 'STOE X-RED, STOE & Cie GmbH + Jana2006'
_computing_publication_material 'Jana2006 (Petricek, Dusek & Palatinus, 2006)'
_computing_structure_refinement 'Jana2006 (Petricek, Dusek & Palatinus, 2006)'
_diffrn_ambient_temperature 150
_diffrn_measured_fraction_theta_max 0.981
_diffrn_measurement_device 'four-cycle diffractometer'
_diffrn_measurement_device_type 'IPDS Stoe-II'
_diffrn_measurement_method \omega-scans
_diffrn_radiation_monochromator graphite
_diffrn_radiation_type Synchrotron
_diffrn_radiation_wavelength 0.75
_diffrn_reflns_av_R_equivalents 0.0891
_diffrn_reflns_av_sigmaI/netI 0.02
_diffrn_reflns_limit_h_max 5
_diffrn_reflns_limit_h_min -4
_diffrn_reflns_limit_k_max 20
_diffrn_reflns_limit_k_min -20
_diffrn_reflns_limit_l_max 8
_diffrn_reflns_limit_l_min -7
_diffrn_reflns_number 954
_diffrn_reflns_reduction_process Jana2006
_diffrn_reflns_theta_full 0.981
_diffrn_reflns_theta_max 31.89
_diffrn_reflns_theta_min 4.72
_exptl_absorpt_coefficient_mu 20.671
_exptl_absorpt_correction_T_max 0.6458
_exptl_absorpt_correction_T_min 0.5389
_exptl_absorpt_correction_type numerical
_exptl_absorpt_process_details 'STOE X-RED'
_exptl_crystal_colour colourless
_exptl_crystal_density_diffrn 5.198
_exptl_crystal_F_000 488
_exptl_crystal_size_max 0.024
_exptl_crystal_size_mid 0.017
_exptl_crystal_size_min 0.011
_refine_diff_density_max 2.82
_refine_diff_density_min -3.57
_refine_ls_abs_structure_details 'inversion twin'
_refine_ls_abs_structure_Flack 0.00(5)
_refine_ls_extinction_coef 40E1(7)
_refine_ls_extinction_method 'B-C type 1 Gaussian isotropic (Becker & Coppens, 1974)'
_refine_ls_goodness_of_fit_ref 4.18
_refine_ls_number_constraints 1
_refine_ls_number_parameters 37
_refine_ls_number_reflns 537
_refine_ls_number_restraints 0
_refine_ls_R_factor_all 0.0628
_refine_ls_R_factor_gt 0.0593
_refine_ls_shift/su_max 0.0015
_refine_ls_shift/su_mean 0.0002
_refine_ls_structure_factor_coef F
_refine_ls_weighting_details w=1/(\s^2^(F)+0.0001F^2^)
_refine_ls_weighting_scheme sigma
_refine_ls_wR_factor_gt 0.0661
_refine_ls_wR_factor_ref 0.0663
_reflns_number_gt 502
_reflns_number_total 537
_reflns_threshold_expression I>3\s(I)
_cod_data_source_file sn5085.cif
_cod_data_source_block BaZnF4150K
_cod_depositor_comments
;
The following automatic conversions were performed:
'_exptl_absorpt_correction_type' value 'Numerical' changed to 'numerical'
according to '/home/saulius/struct/CIF-dictionaries/cif_core.dic'
dictionary named 'cif_core.dic' version 2.4.1 from 2010-06-29.

Automatic conversion script
Id: cif_fix_enum 1527 2010-12-29 10:47:43Z saulius 

The following automatic conversions were performed:

'_exptl_absorpt_correction_type' value 'Numerical' changed to
'numerical' according to
/home/saulius/struct/CIF-dictionaries/cif_core.dic dictionary named
'cif_core.dic' version 2.4.1 from 2010-06-29.

Automatic conversion script
Id: cif_fix_values 1715 2011-07-08 13:25:40Z adriana 
;
_cod_original_cell_volume 356.028(2)
_cod_original_sg_symbol_Hall 'C -2x;-2yc;2zc'
_cod_original_formula_sum 'Ba1 F4 Zn1'
_cod_database_code 2104457
_cod_database_fobs_code 2104457

loop_
_symmetry_equiv_pos_site_id
_symmetry_equiv_pos_as_xyz
1 x,y,z
2 -x,-y,z+1/2
3 x,-y,z+1/2
4 -x,y,z
5 x+1/2,y+1/2,z
6 -x+1/2,-y+1/2,z+1/2
7 x+1/2,-y+1/2,z+1/2
8 -x+1/2,y+1/2,z

loop_
_atom_site_type_symbol
_atom_site_label
_atom_site_fract_x
_atom_site_fract_y
_atom_site_fract_z
_atom_site_U_iso_or_equiv
_atom_site_adp_type
_atom_site_calc_flag
_atom_site_refinement_flags
_atom_site_occupancy
_atom_site_disorder_assembly
_atom_site_disorder_group
Ba Ba 0.5 0.35245(8) 0.4617(5) 0.0151(4) Uani d . 1 . .
Zn Zn 0 0.41302(16) 0 0.0120(8) Uani d . 1 . .
F F1 0 0.3012(9) 0.199(3) 0.012(4) Uani d . 1 . .
F F2 0 0.3345(10) -0.270(3) 0.012(4) Uani d . 1 . .
F F3 0 0.4702(10) 0.325(3) 0.022(5) Uani d . 1 . .
F F4 0.5 0.4208(9) 0.009(3) 0.019(4) Uani d . 1 . .

loop_
_atom_site_aniso_label
_atom_site_aniso_U_11
_atom_site_aniso_U_22
_atom_site_aniso_U_33
_atom_site_aniso_U_12
_atom_site_aniso_U_13
_atom_site_aniso_U_23
_atom_site_aniso_type_symbol
Ba 0.0056(6) 0.0199(6) 0.0197(8) 0 0 0.0036(7) Ba
Zn 0.0062(12) 0.0139(10) 0.0160(19) 0 0 -0.0001(9) Zn
F1 0.011(8) 0.006(6) 0.018(7) 0 0 -0.001(5) F
F2 0.004(7) 0.012(6) 0.021(8) 0 0 -0.003(5) F
F3 0.027(10) 0.010(5) 0.029(9) 0 0 -0.008(6) F
F4 0.021(8) 0.021(6) 0.014(8) 0 0 0.010(5) F

loop_
_atom_type_symbol
_atom_type_scat_dispersion_real
_atom_type_scat_dispersion_imag
_atom_type_scat_source
Ba -0.205 2.539 'International Tables Vol C tables 4.2.6.8 and 6.1.1.1'
Zn 0.257 1.578 'International Tables Vol C tables 4.2.6.8 and 6.1.1.1'
F 0.020 0.012 'International Tables Vol C tables 4.2.6.8 and 6.1.1.1'

loop_
_geom_angle_atom_site_label_1
_geom_angle_atom_site_label_2
_geom_angle_atom_site_label_3
_geom_angle_site_symmetry_1
_geom_angle_site_symmetry_2
_geom_angle_site_symmetry_3
_geom_angle
_geom_angle_publ_flag
F1 Ba F1 . . 1_655 101.8(4) yes
F1 Ba F1 . . 6_555 93.7(4) yes
F1 Ba F2 . . 1_556 72.1(4) yes
F1 Ba F2 . . 1_656 158.3(4) yes
F1 Ba F2 . . 6_555 60.0(3) yes
F1 Ba F3 . . . 55.3(4) yes
F1 Ba F3 . . 1_655 125.7(5) yes
F1 Ba F4 . . . 64.3(3) yes
F1 Ba F4 . . 1_556 128.6(3) yes
F1 Ba F4 . . 2_665 108.8(3) yes
F1 Ba F1 1_655 . 6_555 93.7(4) yes
F1 Ba F2 1_655 . 1_556 158.3(4) yes
F1 Ba F2 1_655 . 1_656 72.1(4) yes
F1 Ba F2 1_655 . 6_555 60.0(3) yes
F1 Ba F3 1_655 . . 125.7(5) yes
F1 Ba F3 1_655 . 1_655 55.3(4) yes
F1 Ba F4 1_655 . . 64.3(3) yes
F1 Ba F4 1_655 . 1_556 128.6(3) yes
F1 Ba F4 1_655 . 2_665 108.8(3) yes
F1 Ba F2 6_555 . 1_556 66.5(3) yes
F1 Ba F2 6_555 . 1_656 66.5(3) yes
F1 Ba F2 6_555 . 6_555 58.3(5) yes
F1 Ba F3 6_555 . . 131.6(2) yes
F1 Ba F3 6_555 . 1_655 131.6(2) yes
F1 Ba F4 6_555 . . 142.5(5) yes
F1 Ba F4 6_555 . 1_556 75.4(4) yes
F1 Ba F4 6_555 . 2_665 143.3(5) yes
F2 Ba F2 1_556 . 1_656 105.7(4) yes
F2 Ba F2 1_556 . 6_555 100.2(4) yes
F2 Ba F3 1_556 . . 68.7(4) yes
F2 Ba F3 1_556 . 1_655 145.2(5) yes
F2 Ba F4 1_556 . . 126.3(3) yes
F2 Ba F4 1_556 . 1_556 57.3(3) yes
F2 Ba F4 1_556 . 2_665 92.8(4) yes
F2 Ba F2 1_656 . 6_555 100.2(4) yes
F2 Ba F3 1_656 . . 145.2(5) yes
F2 Ba F3 1_656 . 1_655 68.7(4) yes
F2 Ba F4 1_656 . . 126.3(3) yes
F2 Ba F4 1_656 . 1_556 57.3(3) yes
F2 Ba F4 1_656 . 2_665 92.8(4) yes
F2 Ba F3 6_555 . . 114.7(4) yes
F2 Ba F3 6_555 . 1_655 114.7(4) yes
F2 Ba F4 6_555 . . 84.2(4) yes
F2 Ba F4 6_555 . 1_556 133.7(4) yes
F2 Ba F4 6_555 . 2_665 158.4(4) yes
F3 Ba F3 . . 1_655 96.0(3) yes
F3 Ba F4 . . . 61.4(4) yes
F3 Ba F4 . . 1_556 95.2(4) yes
F3 Ba F4 . . 2_665 54.5(3) yes
F3 Ba F4 1_655 . . 61.4(4) yes
F3 Ba F4 1_655 . 1_556 95.2(4) yes
F3 Ba F4 1_655 . 2_665 54.5(3) yes
F4 Ba F4 . . 1_556 142.1(4) yes
F4 Ba F4 . . 2_665 74.2(4) yes
F4 Ba F4 1_556 . 2_665 67.9(4) yes
F1 Zn F2 . . . 89.7(6) yes
F1 Zn F3 . . . 78.0(6) yes
F1 Zn F3 . . 2_564 175.4(7) yes
F1 Zn F4 . . 1_455 91.6(4) yes
F1 Zn F4 . . . 91.6(4) yes
F2 Zn F3 . . . 167.7(6) yes
F2 Zn F3 . . 2_564 94.9(7) yes
F2 Zn F4 . . 1_455 93.0(4) yes
F2 Zn F4 . . . 93.0(4) yes
F3 Zn F3 . . 2_564 97.4(7) yes
F3 Zn F4 . . 1_455 87.4(4) yes
F3 Zn F4 . . . 87.4(4) yes
F3 Zn F4 2_564 . 1_455 88.1(4) yes
F3 Zn F4 2_564 . . 88.1(4) yes
F4 Zn F4 1_455 . . 173.2(6) yes
F2 F1 F2 . . 1_556 161.1(6) yes
F2 F1 F2 . . 6_455 100.4(5) yes
F2 F1 F2 . . 6_555 100.4(5) yes
F2 F1 F3 . . . 96.6(7) yes
F2 F1 F4 . . 1_455 61.7(4) yes
F2 F1 F4 . . . 61.7(4) yes
F2 F1 F2 1_556 . 6_455 92.5(5) yes
F2 F1 F2 1_556 . 6_555 92.5(5) yes
F2 F1 F3 1_556 . . 64.5(6) yes
F2 F1 F4 1_556 . 1_455 106.4(5) yes
F2 F1 F4 1_556 . . 106.4(5) yes
F2 F1 F2 6_455 . 6_555 93.2(5) yes
F2 F1 F3 6_455 . . 129.6(4) yes
F2 F1 F4 6_455 . 1_455 84.8(3) yes
F2 F1 F4 6_455 . . 161.1(8) yes
F2 F1 F3 6_555 . . 129.6(4) yes
F2 F1 F4 6_555 . 1_455 161.1(8) yes
F2 F1 F4 6_555 . . 84.8(3) yes
F3 F1 F4 . . 1_455 62.7(4) yes
F3 F1 F4 . . . 62.7(4) yes
F4 F1 F4 1_455 . . 91.0(5) yes
F1 F2 F1 1_554 . . 161.1(7) yes
F1 F2 F1 1_554 . 6_454 80.4(5) yes
F1 F2 F1 1_554 . 6_554 80.4(5) yes
F1 F2 F3 1_554 . 1_554 48.7(5) yes
F1 F2 F3 1_554 . 2_564 109.9(6) yes
F1 F2 F4 1_554 . 1_455 127.9(4) yes
F1 F2 F4 1_554 . . 127.9(4) yes
F1 F2 F1 . . 6_454 86.7(5) yes
F1 F2 F1 . . 6_554 86.7(5) yes
F1 F2 F3 . . 1_554 150.2(7) yes
F1 F2 F3 . . 2_564 89.0(6) yes
F1 F2 F4 . . 1_455 61.8(4) yes
F1 F2 F4 . . . 61.8(4) yes
F1 F2 F1 6_454 . 6_554 93.2(5) yes
F1 F2 F3 6_454 . 1_554 113.0(5) yes
F1 F2 F3 6_454 . 2_564 133.1(3) yes
F1 F2 F4 6_454 . 1_455 78.9(4) yes
F1 F2 F4 6_454 . . 147.7(7) yes
F1 F2 F3 6_554 . 1_554 113.0(5) yes
F1 F2 F3 6_554 . 2_564 133.1(3) yes
F1 F2 F4 6_554 . 1_455 147.7(7) yes
F1 F2 F4 6_554 . . 78.9(4) yes
F3 F2 F3 1_554 . 2_564 61.2(6) yes
F3 F2 F4 1_554 . 1_455 98.8(5) yes
F3 F2 F4 1_554 . . 98.8(5) yes
F3 F2 F4 2_564 . 1_455 58.3(4) yes
F3 F2 F4 2_564 . . 58.3(4) yes
F4 F2 F4 1_455 . . 91.1(5) yes
F1 F3 F2 . . 1_556 66.8(6) yes
F1 F3 F2 . . 2_565 152.3(9) yes
F1 F3 F3 . . 2_564 89.9(7) yes
F1 F3 F3 . . 2_565 123.2(8) yes
F1 F3 F4 . . 1_455 65.0(5) yes
F1 F3 F4 . . . 65.0(5) yes
F1 F3 F4 . . 2_565 130.0(3) yes
F1 F3 F4 . . 2_665 130.0(3) yes
F2 F3 F2 1_556 . 2_565 140.9(8) yes
F2 F3 F3 1_556 . 2_564 156.7(7) yes
F2 F3 F3 1_556 . 2_565 56.4(5) yes
F2 F3 F4 1_556 . 1_455 109.4(5) yes
F2 F3 F4 1_556 . . 109.4(5) yes
F2 F3 F4 1_556 . 2_565 93.8(6) yes
F2 F3 F4 1_556 . 2_665 93.8(6) yes
F2 F3 F3 2_565 . 2_564 62.4(5) yes
F2 F3 F3 2_565 . 2_565 84.5(6) yes
F2 F3 F4 2_565 . 1_455 97.0(5) yes
F2 F3 F4 2_565 . . 97.0(5) yes
F2 F3 F4 2_565 . 2_565 61.6(4) yes
F2 F3 F4 2_565 . 2_665 61.6(4) yes
F3 F3 F3 2_564 . 2_565 146.9(6) yes
F3 F3 F4 2_564 . 1_455 57.2(4) yes
F3 F3 F4 2_564 . . 57.2(4) yes
F3 F3 F4 2_564 . 2_565 101.8(5) yes
F3 F3 F4 2_564 . 2_665 101.8(5) yes
F3 F3 F4 2_565 . 1_455 133.2(4) yes
F3 F3 F4 2_565 . . 133.2(4) yes
F3 F3 F4 2_565 . 2_565 58.5(4) yes
F3 F3 F4 2_565 . 2_665 58.5(4) yes
F4 F3 F4 1_455 . . 93.3(6) yes
F4 F3 F4 1_455 . 2_565 81.1(3) yes
F4 F3 F4 1_455 . 2_665 156.7(8) yes
F4 F3 F4 . . 2_565 156.7(8) yes
F4 F3 F4 . . 2_665 81.1(3) yes
F4 F3 F4 2_565 . 2_665 95.1(6) yes
F1 F4 F1 . . 1_655 91.0(5) yes
F1 F4 F2 . . . 56.5(4) yes
F1 F4 F2 . . 1_655 117.8(6) yes
F1 F4 F3 . . . 52.2(4) yes
F1 F4 F3 . . 1_655 115.1(7) yes
F1 F4 F3 . . 2_564 86.9(3) yes
F1 F4 F3 . . 2_664 177.6(5) yes
F1 F4 F2 1_655 . . 117.8(6) yes
F1 F4 F2 1_655 . 1_655 56.5(4) yes
F1 F4 F3 1_655 . . 115.1(7) yes
F1 F4 F3 1_655 . 1_655 52.2(4) yes
F1 F4 F3 1_655 . 2_564 177.6(5) yes
F1 F4 F3 1_655 . 2_664 86.9(3) yes
F2 F4 F2 . . 1_655 91.1(5) yes
F2 F4 F3 . . . 86.7(3) yes
F2 F4 F3 . . 1_655 168.7(7) yes
F2 F4 F3 . . 2_564 60.1(4) yes
F2 F4 F3 . . 2_664 123.7(7) yes
F2 F4 F3 1_655 . . 168.7(7) yes
F2 F4 F3 1_655 . 1_655 86.7(3) yes
F2 F4 F3 1_655 . 2_564 123.7(7) yes
F2 F4 F3 1_655 . 2_664 60.1(4) yes
F3 F4 F3 . . 1_655 93.3(6) yes
F3 F4 F3 . . 2_564 64.3(5) yes
F3 F4 F3 . . 2_664 129.8(6) yes
F3 F4 F3 1_655 . 2_564 129.8(6) yes
F3 F4 F3 1_655 . 2_664 64.3(5) yes
F3 F4 F3 2_564 . 2_664 95.1(5) yes

loop_
_geom_bond_atom_site_label_1
_geom_bond_atom_site_label_2
_geom_bond_site_symmetry_1
_geom_bond_site_symmetry_2
_geom_bond_distance
_geom_bond_publ_flag
Ba F1 . . 2.701(10) yes
Ba F1 . 1_655 2.701(10) yes
Ba F1 . 6_555 2.630(14) yes
Ba F2 . 1_556 2.631(10) yes
Ba F2 . 1_656 2.631(10) yes
Ba F2 . 6_555 3.036(15) yes
Ba F3 . . 2.822(10) yes
Ba F3 . 1_655 2.822(10) yes
Ba F4 . . 2.822(16) yes
Ba F4 . 1_556 3.349(16) yes
Ba F4 . 2_665 3.309(14) yes
Zn F1 . . 2.000(14) yes
Zn F2 . . 1.945(16) yes
Zn F3 . . 2.072(18) yes
Zn F3 . 2_564 1.982(16) yes
Zn F4 . 1_455 2.1005(8) yes
Zn F4 . . 2.1005(8) yes
F1 F2 . . 2.78(2) yes
F1 F2 . 1_556 3.14(2) yes
F1 F2 . 6_455 2.885(13) yes
F1 F2 . 6_555 2.885(13) yes
F1 F3 . . 2.564(19) yes
F1 F4 . 1_455 2.941(14) yes
F1 F4 . . 2.941(14) yes
F2 F3 . 1_554 3.08(2) yes
F2 F3 . 2_564 2.89(2) yes
F2 F4 . 1_455 2.937(15) yes
F2 F4 . . 2.937(15) yes
F3 F3 . 2_564 3.05(3) yes
F3 F3 . 2_565 3.05(3) yes
F3 F4 . 1_455 2.883(17) yes
F3 F4 . . 2.883(17) yes
F3 F4 . 2_565 2.841(14) yes
F3 F4 . 2_665 2.841(14) yes

loop_
_geom_hbond_atom_site_label_D
_geom_hbond_atom_site_label_H
_geom_hbond_atom_site_label_A
_geom_hbond_site_symmetry_D
_geom_hbond_site_symmetry_H
_geom_hbond_site_symmetry_A
_geom_hbond_distance_DH
_geom_hbond_distance_HA
_geom_hbond_distance_DA
_geom_hbond_angle_DHA
_geom_hbond_publ_flag
? ? ? ? ? ? ? ? ? ? ?

loop_
_geom_torsion_atom_site_label_1
_geom_torsion_atom_site_label_2
_geom_torsion_atom_site_label_3
_geom_torsion_atom_site_label_4
_geom_torsion_site_symmetry_1
_geom_torsion_site_symmetry_2
_geom_torsion_site_symmetry_3
_geom_torsion_site_symmetry_4
_geom_torsion
_geom_torsion_publ_flag
? ? ? ? ? ? ? ? ? ?
